data_2201745
loop_
_publ_author_name
'Cui Da-Jun '
'Zeng Xianshun'
'Leng Xuebing'
'Xu Fengbo'
'Zhang Zhengzhi'

_publ_section_title
;
 {[<i>N</i>-Benzyl-<i>N</i>-(2-pyridyl)amino]methylene}diphenylphosphine
 oxide
;
_journal_issue 5
_journal_name_full 'Acta Crystallographica Section E'
_journal_page_first o679
_journal_page_last o680
_journal_paper_doi 10.1107/S1600536803008304
_journal_volume 59
_journal_year 2003
_chemical_formula_iupac 'C25 H23 N2 O P'
_chemical_formula_moiety 'C25 H23 N2 O P'
_chemical_formula_sum 'C25 H23 N2 O P'
_chemical_formula_weight 398.42
_chemical_name_systematic
;
{[N-Benzyl-N-(2-pyridyl)amino]methylene}diphenylphosphine oxide
;
_space_group_IT_number 14
_symmetry_cell_setting monoclinic
_symmetry_space_group_name_Hall '-P 2yn'
_symmetry_space_group_name_H-M 'P 1 21/n 1'
_atom_sites_solution_hydrogens geom
_atom_sites_solution_primary direct
_atom_sites_solution_secondary difmap
_audit_creation_method SHELXL-97
_cell_angle_alpha 90.00
_cell_angle_beta 104.979(6)
_cell_angle_gamma 90.00
_cell_formula_units_Z 4
_cell_length_a 9.256(3)
_cell_length_b 14.834(5)
_cell_length_c 15.957(5)
_cell_measurement_reflns_used 573
_cell_measurement_temperature 293(2)
_cell_measurement_theta_max 25.03
_cell_measurement_theta_min 1.91
_cell_volume 2116.5(12)
_computing_cell_refinement SMART
_computing_data_collection 'SMART (Bruker, 1998)'
_computing_data_reduction 'SAINT (Bruker, 1998) and SHELXTL (Bruker, 1997)'
_computing_molecular_graphics SHELXTL
_computing_publication_material SHELXTL
_computing_structure_refinement 'SHELXL97 (Sheldrick, 1997)'
_computing_structure_solution 'SHELXS97 (Sheldrick, 1997)'
_diffrn_ambient_temperature 293(2)
_diffrn_measured_fraction_theta_full 0.999
_diffrn_measured_fraction_theta_max 0.999
_diffrn_measurement_device_type 'Bruker SMART CCD area-detector'
_diffrn_measurement_method '\f and \w'
_diffrn_radiation_monochromator graphite
_diffrn_radiation_source 'fine-focus sealed tube'
_diffrn_radiation_type MoK\a
_diffrn_radiation_wavelength 0.71073
_diffrn_reflns_av_R_equivalents 0.0623
_diffrn_reflns_av_sigmaI/netI 0.0704
_diffrn_reflns_limit_h_max 7
_diffrn_reflns_limit_h_min -11
_diffrn_reflns_limit_k_max 15
_diffrn_reflns_limit_k_min -17
_diffrn_reflns_limit_l_max 18
_diffrn_reflns_limit_l_min -18
_diffrn_reflns_number 8613
_diffrn_reflns_theta_full 25.03
_diffrn_reflns_theta_max 25.03
_diffrn_reflns_theta_min 1.91
_diffrn_standards_decay_% none
_diffrn_standards_number 0
_exptl_absorpt_coefficient_mu 0.148
_exptl_absorpt_correction_T_max 0.9853
_exptl_absorpt_correction_T_min 0.9710
_exptl_absorpt_correction_type multi-scan
_exptl_absorpt_process_details '(SADABS; Sheldrick, 1996)'
_exptl_crystal_colour white
_exptl_crystal_density_diffrn 1.250
_exptl_crystal_density_method 'not measured'
_exptl_crystal_description plate
_exptl_crystal_F_000 840
_exptl_crystal_size_max 0.20
_exptl_crystal_size_mid 0.15
_exptl_crystal_size_min 0.10
_refine_diff_density_max 0.310
_refine_diff_density_min -0.256
_refine_ls_extinction_method none
_refine_ls_goodness_of_fit_ref 0.971
_refine_ls_hydrogen_treatment constr
_refine_ls_matrix_type full
_refine_ls_number_parameters 262
_refine_ls_number_reflns 3727
_refine_ls_number_restraints 0
_refine_ls_restrained_S_all 0.971
_refine_ls_R_factor_all 0.1055
_refine_ls_R_factor_gt 0.0468
_refine_ls_shift/su_max 0.009
_refine_ls_shift/su_mean 0.001
_refine_ls_structure_factor_coef Fsqd
_refine_ls_weighting_details 'calc w = 1/[\s^2^(Fo^2^)+(0.05P)^2^] where P = (Fo^2^+2Fc^2^)/3'
_refine_ls_weighting_scheme calc
_refine_ls_wR_factor_gt 0.0993
_refine_ls_wR_factor_ref 0.1204
_reflns_number_gt 2051
_reflns_number_total 3727
_reflns_threshold_expression I>2\s(I)
_cod_data_source_file ac6034.cif
_cod_data_source_block I
_cod_depositor_comments
;
The following automatic conversions were performed:
'_symmetry_cell_setting' value 'Monoclinic' changed to 'monoclinic'
according to '/home/saulius/struct/CIF-dictionaries/cif_core.dic'
dictionary named 'cif_core.dic' version 2.4.1 from
2010-06-29.

'_geom_bond_publ_flag' value 'Yes' changed to 'yes' according
to '/home/saulius/struct/CIF-dictionaries/cif_core.dic' dictionary named
'cif_core.dic' version 2.4.1 from 2010-06-29 (4 times).

Automatic conversion script
Id: cif_fix_enum 1527 2010-12-29 10:47:43Z saulius 

The following automatic conversions were performed:

'_symmetry_cell_setting' value 'Monoclinic' changed to 'monoclinic'
according to /home/saulius/struct/CIF-dictionaries/cif_core.dic
dictionary named 'cif_core.dic' version 2.4.1 from
2010-06-29.

'_geom_bond_publ_flag' value 'Yes' changed to 'yes'
according to /home/saulius/struct/CIF-dictionaries/cif_core.dic
dictionary named 'cif_core.dic' version 2.4.1 from 2010-06-29 (4
times).

'_geom_angle_publ_flag' value 'Yes' changed to 'yes'
according to /home/saulius/struct/CIF-dictionaries/cif_core.dic
dictionary named 'cif_core.dic' version 2.4.1 from 2010-06-29 (6
times).

Automatic conversion script
Id: cif_fix_values 1715 2011-07-08 13:25:40Z adriana 
;
_cod_original_sg_symbol_H-M 'P 21/n'
_cod_database_code 2201745
_cod_database_fobs_code 2201745

loop_
_symmetry_equiv_pos_as_xyz
'x, y, z'
'-x+1/2, y+1/2, -z+1/2'
'-x, -y, -z'
'x-1/2, -y-1/2, z-1/2'

loop_
_atom_site_label
_atom_site_fract_x
_atom_site_fract_y
_atom_site_fract_z
_atom_site_U_iso_or_equiv
_atom_site_adp_type
_atom_site_calc_flag
_atom_site_refinement_flags
_atom_site_occupancy
_atom_site_disorder_assembly
_atom_site_disorder_group
_atom_site_type_symbol
P1 0.94766(7) 0.82149(5) 0.17049(5) 0.0462(2) Uani d . 1 . . P
O1 1.07959(19) 0.86319(13) 0.14963(12) 0.0610(5) Uani d . 1 . . O
N1 0.7482(2) 0.95767(14) 0.10903(14) 0.0474(6) Uani d . 1 . . N
N2 0.5294(2) 0.92851(16) 0.15003(14) 0.0541(6) Uani d . 1 . . N
C1 0.9408(3) 0.70132(18) 0.15094(16) 0.0452(7) Uani d . 1 . . C
C2 0.8295(3) 0.64515(19) 0.16542(17) 0.0565(8) Uani d . 1 . . C
H2A 0.7535 0.6694 0.1868 0.068 Uiso calc R 1 . . H
C3 0.8303(4) 0.5541(2) 0.14860(19) 0.0663(9) Uani d . 1 . . C
H3A 0.7544 0.5175 0.1580 0.080 Uiso calc R 1 . . H
C4 0.9415(5) 0.5175(2) 0.1183(2) 0.0790(10) Uani d . 1 . . C
H4A 0.9426 0.4559 0.1079 0.095 Uiso calc R 1 . . H
C5 1.0525(4) 0.5717(3) 0.1030(2) 0.0827(11) Uani d . 1 . . C
H5A 1.1279 0.5466 0.0815 0.099 Uiso calc R 1 . . H
C6 1.0526(3) 0.6642(2) 0.11949(18) 0.0642(8) Uani d . 1 . . C
H6A 1.1281 0.7006 0.1093 0.077 Uiso calc R 1 . . H
C7 0.9490(3) 0.83949(16) 0.28216(17) 0.0446(7) Uani d . 1 . . C
C8 0.8315(3) 0.81862(18) 0.3181(2) 0.0559(7) Uani d . 1 . . C
H8A 0.7420 0.7971 0.2826 0.067 Uiso calc R 1 . . H
C9 0.8460(4) 0.8295(2) 0.4062(2) 0.0705(9) Uani d . 1 . . C
H9A 0.7669 0.8148 0.4297 0.085 Uiso calc R 1 . . H
C10 0.9767(4) 0.8619(2) 0.4584(2) 0.0834(11) Uani d . 1 . . C
H10A 0.9870 0.8682 0.5177 0.100 Uiso calc R 1 . . H
C11 1.0927(4) 0.8849(2) 0.4240(2) 0.0823(10) Uani d . 1 . . C
H11A 1.1806 0.9082 0.4597 0.099 Uiso calc R 1 . . H
C12 1.0794(3) 0.8738(2) 0.33689(19) 0.0628(8) Uani d . 1 . . C
H12A 1.1588 0.8896 0.3141 0.075 Uiso calc R 1 . . H
C13 0.7705(3) 0.86041(17) 0.10364(17) 0.0483(7) Uani d . 1 . . C
H13A 0.7637 0.8446 0.0438 0.058 Uiso calc R 1 . . H
H13B 0.6907 0.8293 0.1209 0.058 Uiso calc R 1 . . H
C14 0.6136(3) 0.98871(18) 0.12174(16) 0.0436(7) Uani d . 1 . . C
C15 0.5704(3) 1.07848(19) 0.10800(17) 0.0532(7) Uani d . 1 . . C
H15A 0.6298 1.1192 0.0876 0.064 Uiso calc R 1 . . H
C16 0.4399(3) 1.1063(2) 0.12471(19) 0.0658(9) Uani d . 1 . . C
H16A 0.4104 1.1663 0.1165 0.079 Uiso calc R 1 . . H
C17 0.3527(3) 1.0449(3) 0.1538(2) 0.0694(9) Uani d . 1 . . C
H17A 0.2632 1.0620 0.1655 0.083 Uiso calc R 1 . . H
C18 0.4018(3) 0.9581(2) 0.16479(19) 0.0670(9) Uani d . 1 . . C
H18A 0.3423 0.9165 0.1839 0.080 Uiso calc R 1 . . H
C19 0.8318(3) 1.01498(18) 0.06454(17) 0.0530(7) Uani d . 1 . . C
H19A 0.7622 1.0412 0.0143 0.064 Uiso calc R 1 . . H
H19B 0.9008 0.9775 0.0435 0.064 Uiso calc R 1 . . H
C20 0.9192(3) 1.09025(17) 0.11787(18) 0.0445(7) Uani d . 1 . . C
C21 0.9669(3) 1.16101(19) 0.0744(2) 0.0580(8) Uani d . 1 . . C
H21A 0.9406 1.1622 0.0141 0.070 Uiso calc R 1 . . H
C22 1.0529(4) 1.2294(2) 0.1205(3) 0.0770(10) Uani d . 1 . . C
H22A 1.0854 1.2761 0.0909 0.092 Uiso calc R 1 . . H
C23 1.0911(4) 1.2291(2) 0.2091(3) 0.0821(11) Uani d . 1 . . C
H23A 1.1494 1.2754 0.2397 0.098 Uiso calc R 1 . . H
C24 1.0433(3) 1.1607(2) 0.2531(2) 0.0742(10) Uani d . 1 . . C
H24A 1.0678 1.1610 0.3134 0.089 Uiso calc R 1 . . H
C25 0.9581(3) 1.0908(2) 0.20716(19) 0.0572(8) Uani d . 1 . . C
H25A 0.9271 1.0439 0.2371 0.069 Uiso calc R 1 . . H

loop_
_atom_site_aniso_label
_atom_site_aniso_U_11
_atom_site_aniso_U_22
_atom_site_aniso_U_33
_atom_site_aniso_U_12
_atom_site_aniso_U_13
_atom_site_aniso_U_23
P1 0.0439(4) 0.0426(4) 0.0509(5) -0.0024(3) 0.0101(3) -0.0008(4)
O1 0.0503(11) 0.0663(14) 0.0694(13) -0.0141(10) 0.0212(10) 0.0018(11)
N1 0.0518(14) 0.0347(14) 0.0572(15) -0.0018(10) 0.0169(11) 0.0004(11)
N2 0.0443(14) 0.0582(16) 0.0584(16) -0.0001(12) 0.0108(12) 0.0099(12)
C1 0.0504(17) 0.0426(17) 0.0410(16) 0.0075(13) 0.0089(13) -0.0004(13)
C2 0.067(2) 0.0463(19) 0.0536(18) 0.0000(15) 0.0110(15) -0.0060(15)
C3 0.091(2) 0.044(2) 0.060(2) -0.0029(17) 0.0115(18) -0.0073(16)
C4 0.118(3) 0.044(2) 0.067(2) 0.011(2) 0.010(2) -0.0079(18)
C5 0.097(3) 0.075(3) 0.076(3) 0.036(2) 0.023(2) -0.011(2)
C6 0.070(2) 0.061(2) 0.061(2) 0.0087(16) 0.0161(16) -0.0024(17)
C7 0.0465(16) 0.0351(16) 0.0500(17) -0.0031(12) 0.0087(13) 0.0001(13)
C8 0.0616(19) 0.0434(18) 0.064(2) -0.0003(14) 0.0182(15) -0.0047(16)
C9 0.087(3) 0.061(2) 0.074(2) 0.0002(18) 0.039(2) 0.0012(19)
C10 0.102(3) 0.093(3) 0.052(2) 0.001(2) 0.015(2) -0.006(2)
C11 0.081(3) 0.096(3) 0.062(2) -0.017(2) 0.005(2) -0.012(2)
C12 0.062(2) 0.066(2) 0.057(2) -0.0065(16) 0.0097(16) -0.0044(17)
C13 0.0517(17) 0.0371(16) 0.0525(17) -0.0040(12) 0.0070(13) -0.0005(13)
C14 0.0422(16) 0.0440(18) 0.0393(16) -0.0028(13) 0.0008(13) 0.0012(13)
C15 0.0527(18) 0.0458(18) 0.0534(18) 0.0038(14) 0.0000(14) -0.0005(15)
C16 0.059(2) 0.058(2) 0.065(2) 0.0117(17) -0.0108(17) -0.0104(17)
C17 0.0501(19) 0.084(3) 0.068(2) 0.0116(19) 0.0041(16) -0.0053(19)
C18 0.049(2) 0.082(3) 0.068(2) -0.0062(17) 0.0107(16) 0.0095(18)
C19 0.0655(19) 0.0456(18) 0.0533(18) -0.0041(14) 0.0251(15) -0.0014(14)
C20 0.0443(16) 0.0389(17) 0.0552(19) 0.0009(12) 0.0220(14) -0.0042(14)
C21 0.0567(18) 0.052(2) 0.070(2) 0.0024(15) 0.0251(16) 0.0086(16)
C22 0.071(2) 0.049(2) 0.115(3) -0.0108(17) 0.032(2) 0.002(2)
C23 0.067(2) 0.064(3) 0.116(3) -0.0192(18) 0.024(2) -0.026(2)
C24 0.064(2) 0.090(3) 0.068(2) -0.0114(19) 0.0168(17) -0.029(2)
C25 0.063(2) 0.056(2) 0.057(2) -0.0102(15) 0.0237(15) -0.0038(16)

loop_
_atom_type_symbol
_atom_type_description
_atom_type_scat_dispersion_real
_atom_type_scat_dispersion_imag
_atom_type_scat_source
C C 0.0033 0.0016 'International Tables Vol C Tables 4.2.6.8 and 6.1.1.4'
H H 0.0000 0.0000 'International Tables Vol C Tables 4.2.6.8 and 6.1.1.4'
N N 0.0061 0.0033 'International Tables Vol C Tables 4.2.6.8 and 6.1.1.4'
O O 0.0106 0.0060 'International Tables Vol C Tables 4.2.6.8 and 6.1.1.4'
P P 0.1023 0.0942 'International Tables Vol C Tables 4.2.6.8 and 6.1.1.4'

loop_
_geom_angle_atom_site_label_1
_geom_angle_atom_site_label_2
_geom_angle_atom_site_label_3
_geom_angle
_geom_angle_publ_flag
O1 P1 C7 111.44(11) yes
O1 P1 C13 114.16(12) yes
C7 P1 C13 108.12(12) yes
O1 P1 C1 111.55(12) yes
C7 P1 C1 107.96(12) yes
C13 P1 C1 103.14(12) yes
C14 N1 C19 119.2(2) ?
C14 N1 C13 118.7(2) ?
C19 N1 C13 116.6(2) ?
C18 N2 C14 117.3(3) ?
C6 C1 C2 118.7(3) ?
C6 C1 P1 117.4(2) ?
C2 C1 P1 123.9(2) ?
C3 C2 C1 121.0(3) ?
C4 C3 C2 120.2(3) ?
C3 C4 C5 120.0(3) ?
C4 C5 C6 120.3(3) ?
C1 C6 C5 119.8(3) ?
C8 C7 C12 117.9(3) ?
C8 C7 P1 124.7(2) ?
C12 C7 P1 117.4(2) ?
C9 C8 C7 120.7(3) ?
C10 C9 C8 119.9(3) ?
C9 C10 C11 120.3(3) ?
C10 C11 C12 120.1(3) ?
C11 C12 C7 121.1(3) ?
N1 C13 P1 113.68(17) ?
N2 C14 C15 121.5(3) ?
N2 C14 N1 116.7(2) ?
C15 C14 N1 121.7(3) ?
C16 C15 C14 119.4(3) ?
C15 C16 C17 119.4(3) ?
C18 C17 C16 117.7(3) ?
N2 C18 C17 124.7(3) ?
N1 C19 C20 115.7(2) ?
C25 C20 C21 118.6(3) ?
C25 C20 C19 123.2(2) ?
C21 C20 C19 118.1(3) ?
C22 C21 C20 120.3(3) ?
C23 C22 C21 120.6(3) ?
C22 C23 C24 120.1(3) ?
C23 C24 C25 119.7(3) ?
C20 C25 C24 120.7(3) ?

loop_
_geom_bond_atom_site_label_1
_geom_bond_atom_site_label_2
_geom_bond_site_symmetry_2
_geom_bond_distance
_geom_bond_publ_flag
P1 O1 . 1.4815(18) yes
P1 C7 . 1.799(3) yes
P1 C13 . 1.804(2) yes
P1 C1 . 1.808(3) yes
N1 C14 . 1.391(3) ?
N1 C19 . 1.452(3) ?
N1 C13 . 1.463(3) ?
N2 C18 . 1.337(3) ?
N2 C14 . 1.338(3) ?
C1 C6 . 1.376(4) ?
C1 C2 . 1.390(4) ?
C2 C3 . 1.378(4) ?
C3 C4 . 1.359(4) ?
C4 C5 . 1.375(5) ?
C5 C6 . 1.398(4) ?
C7 C8 . 1.389(4) ?
C7 C12 . 1.390(3) ?
C8 C9 . 1.387(4) ?
C9 C10 . 1.367(4) ?
C10 C11 . 1.370(4) ?
C11 C12 . 1.374(4) ?
C14 C15 . 1.392(4) ?
C15 C16 . 1.366(4) ?
C16 C17 . 1.375(4) ?
C17 C18 . 1.362(4) ?
C19 C20 . 1.507(3) ?
C20 C25 . 1.376(3) ?
C20 C21 . 1.391(3) ?
C21 C22 . 1.378(4) ?
C22 C23 . 1.367(4) ?
C23 C24 . 1.370(4) ?
C24 C25 . 1.391(4) ?

loop_
_geom_torsion_atom_site_label_1
_geom_torsion_atom_site_label_2
_geom_torsion_atom_site_label_3
_geom_torsion_atom_site_label_4
_geom_torsion
O1 P1 C1 C6 -0.7(2)
C7 P1 C1 C6 -123.4(2)
C13 P1 C1 C6 122.3(2)
O1 P1 C1 C2 179.6(2)
C7 P1 C1 C2 56.9(2)
C13 P1 C1 C2 -57.4(2)
C6 C1 C2 C3 -0.1(4)
P1 C1 C2 C3 179.6(2)
C1 C2 C3 C4 0.7(4)
C2 C3 C4 C5 -1.0(5)
C3 C4 C5 C6 0.8(5)
C2 C1 C6 C5 -0.1(4)
P1 C1 C6 C5 -179.8(2)
C4 C5 C6 C1 -0.2(5)
O1 P1 C7 C8 171.4(2)
C13 P1 C7 C8 45.2(3)
C1 P1 C7 C8 -65.8(3)
O1 P1 C7 C12 -11.0(2)
C13 P1 C7 C12 -137.2(2)
C1 P1 C7 C12 111.8(2)
C12 C7 C8 C9 -1.8(4)
P1 C7 C8 C9 175.8(2)
C7 C8 C9 C10 0.6(5)
C8 C9 C10 C11 1.0(5)
C9 C10 C11 C12 -1.4(5)
C10 C11 C12 C7 0.2(5)
C8 C7 C12 C11 1.4(4)
P1 C7 C12 C11 -176.4(2)
C14 N1 C13 P1 -132.0(2)
C19 N1 C13 P1 74.4(3)
O1 P1 C13 N1 -59.4(2)
C7 P1 C13 N1 65.2(2)
C1 P1 C13 N1 179.41(19)
C18 N2 C14 C15 -0.1(4)
C18 N2 C14 N1 178.2(2)
C19 N1 C14 N2 169.4(2)
C13 N1 C14 N2 16.6(3)
C19 N1 C14 C15 -12.2(4)
C13 N1 C14 C15 -165.1(2)
N2 C14 C15 C16 0.8(4)
N1 C14 C15 C16 -177.4(2)
C14 C15 C16 C17 -0.8(4)
C15 C16 C17 C18 0.2(4)
C14 N2 C18 C17 -0.6(4)
C16 C17 C18 N2 0.6(5)
C14 N1 C19 C20 77.6(3)
C13 N1 C19 C20 -128.9(2)
N1 C19 C20 C25 19.6(4)
N1 C19 C20 C21 -162.7(2)
C25 C20 C21 C22 0.8(4)
C19 C20 C21 C22 -177.1(3)
C20 C21 C22 C23 -0.7(5)
C21 C22 C23 C24 -0.2(5)
C22 C23 C24 C25 1.1(5)
C21 C20 C25 C24 0.1(4)
C19 C20 C25 C24 177.8(3)
C23 C24 C25 C20 -1.0(4)

loop_
_cod_related_entry_id
_cod_related_entry_database
_cod_related_entry_code
1 ChemSpider 21131816
